data_7721057
loop_
_publ_author_name
'Huan, Zhen'
'Yang, Jin-Dong'
'Cheng, Jin-Pei'

_publ_section_title
;
 Persistent radical effect-mediated Cu-O bond homolysis: EPR spectroscopic
 evidence in NHC-copper phenolate systems.
;
_journal_name_full 'Dalton transactions (Cambridge, England : 2003)'
_journal_paper_doi 10.1039/d6dt00994h
_journal_year 2026
_chemical_formula_moiety 'C41 H56 Cl Cu N2 O'
_chemical_formula_sum 'C41 H56 Cl Cu N2 O'
_chemical_formula_weight 691.86
_space_group_crystal_system monoclinic
_space_group_IT_number 15
_space_group_name_Hall '-I 2ya'
_space_group_name_H-M_alt 'I 1 2/a 1'
_atom_sites_solution_hydrogens geom
_atom_sites_solution_primary dual
_audit_creation_date 2025-05-18
_audit_creation_method
;
Olex2 1.2
(compiled 2018.05.29 svn.r3508 for OlexSys, GUI svn.r5506)
;
_audit_update_record
;
2025-10-30 deposited with the CCDC.	2026-05-21 downloaded from the CCDC.
;
_cell_angle_alpha 90
_cell_angle_beta 92.269(2)
_cell_angle_gamma 90
_cell_formula_units_Z 8
_cell_length_a 20.4253(5)
_cell_length_b 9.4945(2)
_cell_length_c 40.0921(10)
_cell_measurement_reflns_used 12015
_cell_measurement_temperature 173.00(10)
_cell_measurement_theta_max 65.8320
_cell_measurement_theta_min 4.3100
_cell_volume 7768.9(3)
_computing_cell_refinement 'CrysAlisPro 1.171.44.93a (Rigaku OD, 2025)'
_computing_data_collection 'CrysAlisPro system (CCD 44.93a 64-bit (release 10-02-2025))'
_computing_data_reduction 'CrysAlisPro 1.171.44.93a (Rigaku OD, 2025)'
_computing_molecular_graphics 'Olex2 (Dolomanov et al., 2009)'
_computing_publication_material 'Olex2 (Dolomanov et al., 2009)'
_computing_structure_refinement 'XL (Sheldrick, 2008)'
_computing_structure_solution 'ShelXT (Sheldrick, 2015)'
_diffrn_ambient_environment N~2~
_diffrn_ambient_temperature 173.00(10)
_diffrn_detector 'Hybrid Pixel Array Detector'
_diffrn_detector_area_resol_mean 10.0000
_diffrn_measured_fraction_theta_full 0.960
_diffrn_measured_fraction_theta_max 0.960
_diffrn_measurement_details
;
List of Runs (angles in degrees, time in seconds):

  # Type    Start    End  Width  t~exp~   \w     \q     \k     \f   Frames
#--------------------------------------------------------------------------
  1  \w    -45.00 121.00   0.50    0.17    --   42.30  46.00  60.00  332
  2  \w    -46.00   5.00   0.50    0.17    --   42.30   9.00  30.00  102
  3  \w    104.00 130.00   0.50    0.17    --   42.30   9.00  30.00   52
  4  \w     15.00  80.00   0.50    0.17    --   90.00  46.00-180.00  130
  5  \w    109.00 179.00   0.50    0.17    --   90.00  55.00 -90.00  140
  6  \w     30.00  89.00   0.50    0.17    --   90.00  55.00  90.00  118
  7  \w     80.00 106.00   0.50    0.17    --   90.00  55.00   0.00   52
  8  \w     39.00  64.00   0.50    0.17    --   90.00  55.00   0.00   50
  9  \w    127.00 163.00   0.50    0.17    --   90.00  46.00  30.00   72
 10  \w     72.00  97.00   0.50    0.17    --   90.00  28.00 150.00   50
 11  \w    143.00 175.00   0.50    0.17    --   90.00  28.00 150.00   64
 12  \w      8.00 156.00   0.50    0.17    --   90.00  37.00  60.00  296
 13  \w     46.00  79.00   0.50    0.17    --   90.00  46.00 -30.00   66
 14  \w    108.00 134.00   0.50    0.17    --   90.00  46.00 -30.00   52
 15  \w    116.00 142.00   0.50    0.17    --   90.00  18.00  60.00   52
 16  \w    105.00 131.00   0.50    0.17    --   90.00   9.00 -30.00   52
 17  \w     22.00  55.00   0.50    0.17    --   90.00  46.00  30.00   66
 18  \w     64.00  90.00   0.50    0.17    --   90.00  46.00  30.00   52
 19  \w     25.00  51.00   0.50    0.17    --   90.00   9.00 -30.00   52
 20  \w     41.00  84.00   0.50    0.17    --   90.00   9.00-180.00   86
 21  \w    106.00 132.00   0.50    0.17    --   90.00   9.00-180.00   52
 22  \w      1.00  95.00   0.50    0.17    --   90.00  37.00 150.00  188
 23  \w    118.00 179.00   0.50    0.17    --   90.00  37.00 150.00  122
 24  \w    102.00 127.00   0.50    0.17    --   90.00  18.00 -30.00   50
 25  \w     10.00  36.00   0.50    0.17    --   90.00  28.00-180.00   52
;
_diffrn_measurement_device 'four-circle diffractometer'
_diffrn_measurement_device_type 'XtaLAB AFC11 (RINC): quarter-chi single'
_diffrn_measurement_method '\w scans'
_diffrn_orient_matrix_type 'CrysAlisPro convention (1999,Acta A55,543-557)'
_diffrn_orient_matrix_UB_11 0.0500171000
_diffrn_orient_matrix_UB_12 -0.1211424000
_diffrn_orient_matrix_UB_13 -0.0015030000
_diffrn_orient_matrix_UB_21 -0.0141438000
_diffrn_orient_matrix_UB_22 -0.0130502000
_diffrn_orient_matrix_UB_23 -0.0378874000
_diffrn_orient_matrix_UB_31 0.0547766000
_diffrn_orient_matrix_UB_32 0.1071254000
_diffrn_orient_matrix_UB_33 -0.0063270000
_diffrn_radiation_monochromator mirror
_diffrn_radiation_probe x-ray
_diffrn_radiation_type CuK\a
_diffrn_radiation_wavelength 1.54184
_diffrn_reflns_av_R_equivalents 0.0524
_diffrn_reflns_av_unetI/netI 0.0462
_diffrn_reflns_Laue_measured_fraction_full 0.960
_diffrn_reflns_Laue_measured_fraction_max 0.960
_diffrn_reflns_limit_h_max 23
_diffrn_reflns_limit_h_min -23
_diffrn_reflns_limit_k_max 11
_diffrn_reflns_limit_k_min -10
_diffrn_reflns_limit_l_max 47
_diffrn_reflns_limit_l_min -46
_diffrn_reflns_number 28732
_diffrn_reflns_point_group_measured_fraction_full 0.960
_diffrn_reflns_point_group_measured_fraction_max 0.960
_diffrn_reflns_theta_full 66.581
_diffrn_reflns_theta_max 66.581
_diffrn_reflns_theta_min 4.333
_diffrn_source 'Rotating-anode X-ray tube'
_diffrn_source_type 'Rigaku (Cu) X-ray Source'
_exptl_absorpt_coefficient_mu 1.656
_exptl_absorpt_correction_T_max 1.00000
_exptl_absorpt_correction_T_min 0.45097
_exptl_absorpt_correction_type multi-scan
_exptl_absorpt_process_details
;
CrysAlisPro 1.171.44.93a (Rigaku Oxford Diffraction, 2025)
Empirical absorption correction using spherical harmonics,
implemented in SCALE3 ABSPACK scaling algorithm.
;
_exptl_crystal_colour 'clear light colourless'
_exptl_crystal_density_diffrn 1.183
_exptl_crystal_description needle
_exptl_crystal_F_000 2960
_exptl_crystal_size_max 0.2
_exptl_crystal_size_mid 0.15
_exptl_crystal_size_min 0.05
_refine_diff_density_max 0.588
_refine_diff_density_min -0.755
_refine_diff_density_rms 0.076
_refine_ls_extinction_method none
_refine_ls_goodness_of_fit_ref 1.042
_refine_ls_hydrogen_treatment constr
_refine_ls_matrix_type full
_refine_ls_number_parameters 429
_refine_ls_number_reflns 6597
_refine_ls_number_restraints 0
_refine_ls_restrained_S_all 1.042
_refine_ls_R_factor_all 0.0577
_refine_ls_R_factor_gt 0.0509
_refine_ls_shift/su_max 0.002
_refine_ls_shift/su_mean 0.000
_refine_ls_structure_factor_coef Fsqd
_refine_ls_weighting_details 'w=1/[\s^2^(Fo^2^)+(0.0813P)^2^+9.1167P] where P=(Fo^2^+2Fc^2^)/3'
_refine_ls_weighting_scheme calc
_refine_ls_wR_factor_gt 0.1329
_refine_ls_wR_factor_ref 0.1376
_reflns_Friedel_coverage 0.000
_reflns_number_gt 5759
_reflns_number_total 6597
_reflns_threshold_expression 'I > 2\s(I)'
_cod_data_source_file d6dt00994h2.cif
_cod_data_source_block hz-0515-1_auto
_cod_database_code 7721057
_shelx_shelxl_version_number 2018/3
_chemical_oxdiff_formula 'C H O N Cu Cl'
_chemical_oxdiff_usercomment 'CSD: DEDQAG'
_shelx_space_group_comment
;
The symmetry employed for this shelxl refinement is uniquely defined
by the following loop, which should always be used as a source of
symmetry information in preference to the above space-group names.
They are only intended as comments.
;
_diffrn_oxdiff_digest_od_ed
;

;
_reflns_odcompleteness_completeness 94.78
_reflns_odcompleteness_iscentric 1
_reflns_odcompleteness_theta 66.97
_olex2_refinement_description
;
1. Fixed Uiso
 At 1.2 times of:
  All C(H) groups
 At 1.5 times of:
  All C(H,H,H) groups
2.a Ternary CH refined with riding coordinates:
 C00L(H00L), C00T(H00T), C00U(H00U), C00V(H00V)
2.b Aromatic/amide H refined with riding coordinates:
 C00A(H00A), C00C(H00C), C00F(H00F), C00M(H00M), C00O(H00O), C00P(H00P),
 C00Q(H00Q), C00R(H00R), C00S(H00S), C00Y(H00Y)
2.c Idealised Me refined as rotating group:
 C00W(H00B,H00D,H00E), C00X(H00G,H00H,H00I), C00Z(H00J,H00K,H00N), C010(H01A,
 H01B,H01C), C011(H01D,H01E,H01F), C012(H01G,H01H,H01I), C013(H01J,H01K,H01L),
 C014(H01M,H01N,H01O), C015(H01P,H01Q,H01R), C016(H01S,H01T,H01U), C017(H01V,
 H01W,H01X), C018(H01Y,H,HA), C019(H01Z,HB,HC), C01A(H01,HD,HE)
;
_olex2_submission_special_instructions 'No special instructions were received'
_oxdiff_exptl_absorpt_empirical_details
;
Empirical correction (ABSPACK) includes:
- Absorption correction using spherical harmonics
- Frame scaling
;
_oxdiff_exptl_absorpt_empirical_full_max 2.063
_oxdiff_exptl_absorpt_empirical_full_min 0.241

loop_
_space_group_symop_operation_xyz
'x, y, z'
'-x+1/2, y, -z'
'x+1/2, y+1/2, z+1/2'
'-x+1, y+1/2, -z+1/2'
'-x, -y, -z'
'x-1/2, -y, z'
'-x+1/2, -y+1/2, -z+1/2'
'x, -y+1/2, z+1/2'

loop_
_atom_site_label
_atom_site_type_symbol
_atom_site_fract_x
_atom_site_fract_y
_atom_site_fract_z
_atom_site_U_iso_or_equiv
_atom_site_adp_type
_atom_site_occupancy
_atom_site_site_symmetry_order
_atom_site_calc_flag
_atom_site_refinement_flags_posn
_atom_site_refinement_flags_adp
_atom_site_refinement_flags_occupancy
_atom_site_disorder_assembly
_atom_site_disorder_group
Cu01 Cu 0.67014(2) 0.46828(4) 0.62705(2) 0.02967(14) Uani 1 1 d . . . . .
Cl02 Cl 0.90597(4) -0.09869(7) 0.66282(2) 0.0517(2) Uani 1 1 d . . . . .
O003 O 0.75214(8) 0.39872(18) 0.62279(4) 0.0358(4) Uani 1 1 d . . . . .
N004 N 0.56022(9) 0.6282(2) 0.65253(5) 0.0292(4) Uani 1 1 d . . . . .
N005 N 0.54372(9) 0.5654(2) 0.60157(5) 0.0338(4) Uani 1 1 d . . . . .
C006 C 0.78933(10) 0.2896(2) 0.63159(6) 0.0271(5) Uani 1 1 d . . . . .
C007 C 0.80602(10) 0.1880(2) 0.60716(5) 0.0288(5) Uani 1 1 d . . . . .
C008 C 0.81592(10) 0.2758(2) 0.66504(6) 0.0280(5) Uani 1 1 d . . . . .
C009 C 0.58872(11) 0.5556(2) 0.62762(6) 0.0300(5) Uani 1 1 d . . . . .
C00A C 0.85154(10) 0.1553(2) 0.67347(6) 0.0291(5) Uani 1 1 d . . . . .
H00A H 0.867621 0.142402 0.695824 0.035 Uiso 1 1 calc R . . . .
C00B C 0.59269(11) 0.6564(2) 0.68468(6) 0.0307(5) Uani 1 1 d . . . . .
C00C C 0.84325(12) 0.0713(3) 0.61706(6) 0.0325(5) Uani 1 1 d . . . . .
H00C H 0.854524 0.002784 0.601001 0.039 Uiso 1 1 calc R . . . .
C00D C 0.57767(11) 0.5723(3) 0.71195(6) 0.0325(5) Uani 1 1 d . . . . .
C00E C 0.86382(11) 0.0544(2) 0.64988(6) 0.0316(5) Uani 1 1 d . . . . .
C00F C 0.49968(11) 0.6830(3) 0.64205(6) 0.0373(6) Uani 1 1 d . . . . .
H00F H 0.471115 0.737864 0.654937 0.045 Uiso 1 1 calc R . . . .
C00G C 0.52668(12) 0.3708(3) 0.56248(6) 0.0372(6) Uani 1 1 d . . . . .
C00H C 0.78224(12) 0.2049(3) 0.57037(6) 0.0360(5) Uani 1 1 d . . . . .
C00I C 0.80731(13) 0.3902(3) 0.69125(6) 0.0390(6) Uani 1 1 d . . . . .
C00J C 0.63782(12) 0.7671(3) 0.68647(7) 0.0376(6) Uani 1 1 d . . . . .
C00K C 0.55346(11) 0.5038(3) 0.56920(6) 0.0349(5) Uani 1 1 d . . . . .
C00L C 0.48813(13) 0.2892(3) 0.58757(6) 0.0402(6) Uani 1 1 d . . . . .
H00L H 0.496281 0.333313 0.609999 0.048 Uiso 1 1 calc R . . . .
C00M C 0.61185(13) 0.6001(3) 0.74209(6) 0.0402(6) Uani 1 1 d . . . . .
H00M H 0.602888 0.545728 0.761275 0.048 Uiso 1 1 calc R . . . .
C00N C 0.59038(12) 0.5782(3) 0.54634(6) 0.0407(6) Uani 1 1 d . . . . .
C00O C 0.48960(12) 0.6432(3) 0.61022(6) 0.0405(6) Uani 1 1 d . . . . .
H00O H 0.452299 0.664265 0.596207 0.049 Uiso 1 1 calc R . . . .
C00P C 0.53640(13) 0.3147(3) 0.53088(6) 0.0446(6) Uani 1 1 d . . . . .
H00P H 0.518258 0.225335 0.525188 0.053 Uiso 1 1 calc R . . . .
C00Q C 0.65843(13) 0.7052(3) 0.74444(7) 0.0482(7) Uani 1 1 d . . . . .
H00Q H 0.682273 0.720251 0.764952 0.058 Uiso 1 1 calc R . . . .
C00R C 0.67055(13) 0.7881(3) 0.71735(8) 0.0466(7) Uani 1 1 d . . . . .
H00R H 0.701967 0.861586 0.719633 0.056 Uiso 1 1 calc R . . . .
C00S C 0.57176(15) 0.3863(4) 0.50781(7) 0.0506(7) Uani 1 1 d . . . . .
H00S H 0.577745 0.345883 0.486479 0.061 Uiso 1 1 calc R . . . .
C00T C 0.62063(15) 0.7212(3) 0.55419(8) 0.0500(7) Uani 1 1 d . . . . .
H00T H 0.611595 0.744020 0.577920 0.060 Uiso 1 1 calc R . . . .
C00U C 0.52678(12) 0.4557(3) 0.70937(7) 0.0410(6) Uani 1 1 d . . . . .
H00U H 0.491289 0.487387 0.693180 0.049 Uiso 1 1 calc R . . . .
C00V C 0.65067(13) 0.8624(3) 0.65728(8) 0.0475(7) Uani 1 1 d . . . . .
H00V H 0.618428 0.836397 0.638893 0.057 Uiso 1 1 calc R . . . .
C00W C 0.84807(15) 0.3601(3) 0.72356(7) 0.0495(7) Uani 1 1 d . . . . .
H00B H 0.832021 0.273972 0.733938 0.074 Uiso 1 1 calc GR . . . .
H00D H 0.843957 0.439301 0.739022 0.074 Uiso 1 1 calc GR . . . .
H00E H 0.894176 0.347978 0.718309 0.074 Uiso 1 1 calc GR . . . .
C00X C 0.81210(16) 0.0936(3) 0.54780(7) 0.0504(7) Uani 1 1 d . . . . .
H00G H 0.859980 0.100925 0.549319 0.076 Uiso 1 1 calc GR . . . .
H00H H 0.796552 0.109156 0.524653 0.076 Uiso 1 1 calc GR . . . .
H00I H 0.798841 -0.000503 0.554990 0.076 Uiso 1 1 calc GR . . . .
C00Y C 0.59845(14) 0.5156(3) 0.51532(7) 0.0481(7) Uani 1 1 d . . . . .
H00Y H 0.622859 0.563339 0.499094 0.058 Uiso 1 1 calc R . . . .
C00Z C 0.70705(13) 0.1872(3) 0.56737(7) 0.0478(7) Uani 1 1 d . . . . .
H00J H 0.695005 0.094064 0.575667 0.072 Uiso 1 1 calc GR . . . .
H00K H 0.692243 0.196347 0.543916 0.072 Uiso 1 1 calc GR . . . .
H00N H 0.686193 0.260148 0.580611 0.072 Uiso 1 1 calc GR . . . .
C010 C 0.80143(14) 0.3498(3) 0.55688(7) 0.0466(7) Uani 1 1 d . . . . .
H01A H 0.782564 0.423797 0.570591 0.070 Uiso 1 1 calc GR . . . .
H01B H 0.784707 0.359531 0.533749 0.070 Uiso 1 1 calc GR . . . .
H01C H 0.849270 0.358705 0.557703 0.070 Uiso 1 1 calc GR . . . .
C011 C 0.55592(15) 0.3200(3) 0.69564(8) 0.0505(7) Uani 1 1 d . . . . .
H01D H 0.573221 0.338399 0.673604 0.076 Uiso 1 1 calc GR . . . .
H01E H 0.521766 0.247654 0.693671 0.076 Uiso 1 1 calc GR . . . .
H01F H 0.591424 0.287085 0.710847 0.076 Uiso 1 1 calc GR . . . .
C012 C 0.83063(17) 0.5323(3) 0.67787(9) 0.0574(8) Uani 1 1 d . . . . .
H01G H 0.876952 0.525491 0.672561 0.086 Uiso 1 1 calc GR . . . .
H01H H 0.825244 0.605222 0.694841 0.086 Uiso 1 1 calc GR . . . .
H01I H 0.804594 0.556975 0.657651 0.086 Uiso 1 1 calc GR . . . .
C013 C 0.41487(14) 0.2967(4) 0.57900(9) 0.0585(8) Uani 1 1 d . . . . .
H01J H 0.401562 0.395496 0.576608 0.088 Uiso 1 1 calc GR . . . .
H01K H 0.390710 0.252778 0.596895 0.088 Uiso 1 1 calc GR . . . .
H01L H 0.405225 0.246780 0.557987 0.088 Uiso 1 1 calc GR . . . .
C014 C 0.73551(15) 0.3978(4) 0.70130(7) 0.0612(9) Uani 1 1 d . . . . .
H01M H 0.707722 0.425614 0.681920 0.092 Uiso 1 1 calc GR . . . .
H01N H 0.731396 0.467481 0.719137 0.092 Uiso 1 1 calc GR . . . .
H01O H 0.721657 0.305319 0.709246 0.092 Uiso 1 1 calc GR . . . .
C015 C 0.51002(19) 0.1352(4) 0.58980(10) 0.0712(10) Uani 1 1 d . . . . .
H01P H 0.500626 0.088630 0.568322 0.107 Uiso 1 1 calc GR . . . .
H01Q H 0.486254 0.087284 0.607271 0.107 Uiso 1 1 calc GR . . . .
H01R H 0.557184 0.131100 0.595216 0.107 Uiso 1 1 calc GR . . . .
C016 C 0.49513(16) 0.4256(4) 0.74271(8) 0.0610(8) Uani 1 1 d . . . . .
H01S H 0.527489 0.381990 0.758185 0.092 Uiso 1 1 calc GR . . . .
H01T H 0.457966 0.361427 0.738977 0.092 Uiso 1 1 calc GR . . . .
H01U H 0.479721 0.514006 0.752262 0.092 Uiso 1 1 calc GR . . . .
C017 C 0.5907(2) 0.8372(4) 0.53254(11) 0.0825(12) Uani 1 1 d . . . . .
H01V H 0.600505 0.820060 0.509159 0.124 Uiso 1 1 calc GR . . . .
H01W H 0.609052 0.928261 0.539627 0.124 Uiso 1 1 calc GR . . . .
H01X H 0.543082 0.838333 0.534835 0.124 Uiso 1 1 calc GR . . . .
C018 C 0.71949(18) 0.8388(5) 0.64405(12) 0.0851(13) Uani 1 1 d . . . . .
H01Y H 0.752575 0.866876 0.661129 0.128 Uiso 1 1 calc GR . . . .
H H 0.724622 0.895438 0.623890 0.128 Uiso 1 1 calc GR . . . .
HA H 0.725100 0.738884 0.638690 0.128 Uiso 1 1 calc GR . . . .
C019 C 0.69438(19) 0.7176(5) 0.55119(14) 0.0941(15) Uani 1 1 d . . . . .
H01Z H 0.712606 0.638115 0.564095 0.141 Uiso 1 1 calc GR . . . .
HB H 0.713381 0.805703 0.559861 0.141 Uiso 1 1 calc GR . . . .
HC H 0.704824 0.706656 0.527686 0.141 Uiso 1 1 calc GR . . . .
C01A C 0.6392(3) 1.0169(4) 0.66543(13) 0.1016(17) Uani 1 1 d . . . . .
H01 H 0.595408 1.028203 0.674236 0.152 Uiso 1 1 calc GR . . . .
HD H 0.642497 1.073466 0.645123 0.152 Uiso 1 1 calc GR . . . .
HE H 0.672234 1.048432 0.682178 0.152 Uiso 1 1 calc GR . . . .

loop_
_atom_site_aniso_label
_atom_site_aniso_U_11
_atom_site_aniso_U_22
_atom_site_aniso_U_33
_atom_site_aniso_U_23
_atom_site_aniso_U_13
_atom_site_aniso_U_12
Cu01 0.0192(2) 0.0359(2) 0.0333(2) -0.00465(13) -0.00661(13) 0.00606(12)
Cl02 0.0679(5) 0.0428(4) 0.0442(4) 0.0038(3) -0.0017(3) 0.0259(3)
O003 0.0243(8) 0.0423(10) 0.0406(9) 0.0014(7) -0.0035(7) 0.0109(7)
N004 0.0184(9) 0.0361(10) 0.0326(10) -0.0047(8) -0.0064(7) 0.0040(7)
N005 0.0212(10) 0.0458(12) 0.0335(10) -0.0034(9) -0.0079(8) 0.0045(8)
C006 0.0138(10) 0.0323(12) 0.0350(12) 0.0006(9) -0.0011(8) -0.0003(8)
C007 0.0205(11) 0.0348(12) 0.0310(11) 0.0005(9) -0.0006(8) -0.0017(9)
C008 0.0167(11) 0.0337(12) 0.0335(12) -0.0023(9) -0.0009(8) -0.0007(8)
C009 0.0226(11) 0.0348(12) 0.0318(12) -0.0026(9) -0.0068(9) -0.0017(9)
C00A 0.0198(11) 0.0366(12) 0.0307(11) 0.0016(9) -0.0027(8) -0.0021(9)
C00B 0.0212(11) 0.0364(12) 0.0339(12) -0.0107(10) -0.0069(9) 0.0074(9)
C00C 0.0316(12) 0.0327(12) 0.0335(12) -0.0036(10) 0.0025(9) 0.0023(10)
C00D 0.0223(12) 0.0391(13) 0.0355(12) -0.0064(10) -0.0049(9) 0.0091(9)
C00E 0.0278(12) 0.0308(12) 0.0361(12) 0.0030(10) -0.0005(9) 0.0032(9)
C00F 0.0190(12) 0.0471(14) 0.0453(14) -0.0042(11) -0.0047(9) 0.0122(10)
C00G 0.0267(13) 0.0514(15) 0.0328(12) -0.0009(11) -0.0069(9) 0.0002(10)
C00H 0.0319(13) 0.0455(14) 0.0302(12) -0.0026(10) -0.0037(9) 0.0016(10)
C00I 0.0346(14) 0.0422(14) 0.0394(13) -0.0104(11) -0.0094(10) 0.0114(11)
C00J 0.0271(13) 0.0332(13) 0.0520(15) -0.0114(11) -0.0060(11) 0.0047(9)
C00K 0.0231(12) 0.0511(14) 0.0296(12) -0.0028(11) -0.0103(9) 0.0034(10)
C00L 0.0351(14) 0.0491(15) 0.0359(13) 0.0013(11) -0.0034(10) -0.0013(11)
C00M 0.0343(14) 0.0506(15) 0.0353(13) -0.0087(11) -0.0053(10) 0.0144(11)
C00N 0.0288(13) 0.0539(16) 0.0390(14) 0.0004(12) -0.0062(10) -0.0022(11)
C00O 0.0217(12) 0.0577(16) 0.0411(14) -0.0013(12) -0.0099(10) 0.0123(11)
C00P 0.0422(15) 0.0534(16) 0.0376(14) -0.0060(12) -0.0042(11) -0.0039(12)
C00Q 0.0388(15) 0.0569(17) 0.0475(16) -0.0260(14) -0.0178(12) 0.0153(12)
C00R 0.0329(14) 0.0423(15) 0.0635(18) -0.0204(13) -0.0143(12) 0.0021(11)
C00S 0.0479(17) 0.072(2) 0.0321(13) -0.0081(13) 0.0013(11) -0.0019(14)
C00T 0.0463(17) 0.0551(17) 0.0480(16) 0.0010(13) -0.0065(12) -0.0128(13)
C00U 0.0243(13) 0.0491(16) 0.0489(15) 0.0082(12) -0.0089(11) 0.0012(10)
C00V 0.0356(15) 0.0363(14) 0.0698(19) 0.0010(13) -0.0086(13) -0.0024(11)
C00W 0.0488(16) 0.0570(17) 0.0414(15) -0.0168(13) -0.0156(12) 0.0140(13)
C00X 0.0567(18) 0.0613(18) 0.0327(13) -0.0084(13) -0.0035(12) 0.0087(14)
C00Y 0.0383(16) 0.0685(19) 0.0375(14) 0.0023(13) 0.0022(11) -0.0046(13)
C00Z 0.0345(15) 0.0632(18) 0.0444(15) -0.0050(13) -0.0136(11) -0.0026(12)
C010 0.0476(16) 0.0561(17) 0.0358(14) 0.0080(12) -0.0002(11) 0.0019(13)
C011 0.0452(16) 0.0426(15) 0.0627(18) -0.0032(13) -0.0108(13) -0.0088(12)
C012 0.068(2) 0.0379(16) 0.0639(19) -0.0138(13) -0.0239(16) 0.0072(13)
C013 0.0352(16) 0.066(2) 0.074(2) 0.0208(16) 0.0003(14) -0.0033(14)
C014 0.0454(17) 0.100(3) 0.0376(15) -0.0134(16) -0.0035(12) 0.0341(17)
C015 0.068(2) 0.067(2) 0.080(2) 0.0251(18) 0.0187(18) 0.0190(18)
C016 0.0401(17) 0.078(2) 0.066(2) 0.0215(17) 0.0045(14) 0.0038(15)
C017 0.096(3) 0.052(2) 0.096(3) -0.007(2) -0.033(2) 0.004(2)
C018 0.048(2) 0.091(3) 0.117(3) 0.046(3) 0.013(2) -0.0053(19)
C019 0.050(2) 0.070(3) 0.162(5) -0.002(3) -0.001(2) -0.0239(19)
C01A 0.164(5) 0.0377(19) 0.101(3) 0.000(2) -0.023(3) 0.019(2)

loop_
_atom_type_symbol
_atom_type_description
_atom_type_scat_dispersion_real
_atom_type_scat_dispersion_imag
_atom_type_scat_source
C C 0.0181 0.0091 'International Tables Vol C Tables 4.2.6.8 and 6.1.1.4'
H H 0.0000 0.0000 'International Tables Vol C Tables 4.2.6.8 and 6.1.1.4'
Cl Cl 0.3639 0.7018 'International Tables Vol C Tables 4.2.6.8 and 6.1.1.4'
Cu Cu -1.9646 0.5888 'International Tables Vol C Tables 4.2.6.8 and 6.1.1.4'
N N 0.0311 0.0180 'International Tables Vol C Tables 4.2.6.8 and 6.1.1.4'
O O 0.0492 0.0322 'International Tables Vol C Tables 4.2.6.8 and 6.1.1.4'

loop_
_geom_angle_atom_site_label_1
_geom_angle_atom_site_label_2
_geom_angle_atom_site_label_3
_geom_angle
_geom_angle_site_symmetry_1
_geom_angle_site_symmetry_3
_geom_angle_publ_flag
O003 Cu01 C009 173.11(9) . . ?
C006 O003 Cu01 141.40(16) . . ?
C009 N004 C00B 123.43(18) . . ?
C009 N004 C00F 111.60(19) . . ?
C00F N004 C00B 124.67(19) . . ?
C009 N005 C00K 123.1(2) . . ?
C009 N005 C00O 111.3(2) . . ?
C00O N005 C00K 125.50(19) . . ?
O003 C006 C007 119.8(2) . . ?
O003 C006 C008 120.9(2) . . ?
C007 C006 C008 119.29(19) . . ?
C006 C007 C00H 120.8(2) . . ?
C00C C007 C006 119.0(2) . . ?
C00C C007 C00H 120.2(2) . . ?
C006 C008 C00I 122.0(2) . . ?
C00A C008 C006 118.6(2) . . ?
C00A C008 C00I 119.4(2) . . ?
N004 C009 Cu01 129.99(16) . . ?
N004 C009 N005 103.41(19) . . ?
N005 C009 Cu01 126.56(18) . . ?
C00E C00A C008 120.9(2) . . ?
C00D C00B N004 118.9(2) . . ?
C00J C00B N004 117.5(2) . . ?
C00J C00B C00D 123.6(2) . . ?
C00E C00C C007 120.5(2) . . ?
C00B C00D C00U 122.3(2) . . ?
C00M C00D C00B 116.8(2) . . ?
C00M C00D C00U 120.9(2) . . ?
C00A C00E Cl02 118.25(18) . . ?
C00C C00E Cl02 120.42(18) . . ?
C00C C00E C00A 121.3(2) . . ?
C00O C00F N004 106.5(2) . . ?
C00K C00G C00L 122.9(2) . . ?
C00P C00G C00K 116.8(2) . . ?
C00P C00G C00L 120.3(2) . . ?
C007 C00H C00Z 109.7(2) . . ?
C00X C00H C007 112.1(2) . . ?
C00X C00H C00Z 107.3(2) . . ?
C00X C00H C010 107.3(2) . . ?
C010 C00H C007 110.8(2) . . ?
C010 C00H C00Z 109.7(2) . . ?
C008 C00I C00W 112.0(2) . . ?
C008 C00I C012 109.8(2) . . ?
C008 C00I C014 110.6(2) . . ?
C012 C00I C00W 107.0(2) . . ?
C012 C00I C014 111.2(3) . . ?
C014 C00I C00W 106.1(2) . . ?
C00B C00J C00R 116.4(3) . . ?
C00B C00J C00V 123.0(2) . . ?
C00R C00J C00V 120.6(2) . . ?
C00G C00K N005 118.2(2) . . ?
C00G C00K C00N 123.1(2) . . ?
C00N C00K N005 118.7(2) . . ?
C00G C00L C013 111.0(2) . . ?
C00G C00L C015 111.6(2) . . ?
C013 C00L C015 109.9(3) . . ?
C00Q C00M C00D 121.0(3) . . ?
C00K C00N C00T 122.7(2) . . ?
C00Y C00N C00K 117.0(3) . . ?
C00Y C00N C00T 120.3(3) . . ?
C00F C00O N005 107.2(2) . . ?
C00S C00P C00G 121.3(3) . . ?
C00R C00Q C00M 120.5(2) . . ?
C00Q C00R C00J 121.6(3) . . ?
C00Y C00S C00P 120.7(3) . . ?
C017 C00T C00N 112.3(2) . . ?
C019 C00T C00N 111.1(3) . . ?
C019 C00T C017 110.5(3) . . ?
C00D C00U C011 111.3(2) . . ?
C00D C00U C016 112.8(2) . . ?
C011 C00U C016 109.8(2) . . ?
C00J C00V C018 111.6(2) . . ?
C00J C00V C01A 112.2(3) . . ?
C01A C00V C018 111.4(3) . . ?
C00S C00Y C00N 121.1(3) . . ?

loop_
_geom_bond_atom_site_label_1
_geom_bond_atom_site_label_2
_geom_bond_distance
_geom_bond_site_symmetry_2
_geom_bond_publ_flag
Cu01 O003 1.8147(16) . ?
Cu01 C009 1.859(2) . ?
Cl02 C00E 1.757(2) . ?
O003 C006 1.324(3) . ?
N004 C009 1.363(3) . ?
N004 C00B 1.451(3) . ?
N004 C00F 1.391(3) . ?
N005 C009 1.367(3) . ?
N005 C00K 1.444(3) . ?
N005 C00O 1.385(3) . ?
C006 C007 1.425(3) . ?
C006 C008 1.433(3) . ?
C007 C00C 1.393(3) . ?
C007 C00H 1.543(3) . ?
C008 C00A 1.391(3) . ?
C008 C00I 1.526(3) . ?
C00A C00E 1.376(3) . ?
C00B C00D 1.398(4) . ?
C00B C00J 1.398(4) . ?
C00C C00E 1.375(3) . ?
C00D C00M 1.396(3) . ?
C00D C00U 1.519(4) . ?
C00F C00O 1.339(4) . ?
C00G C00K 1.398(4) . ?
C00G C00L 1.515(4) . ?
C00G C00P 1.396(4) . ?
C00H C00X 1.533(4) . ?
C00H C00Z 1.545(4) . ?
C00H C010 1.535(4) . ?
C00I C00W 1.539(3) . ?
C00I C012 1.535(4) . ?
C00I C014 1.538(4) . ?
C00J C00R 1.398(4) . ?
C00J C00V 1.511(4) . ?
C00K C00N 1.401(4) . ?
C00L C013 1.524(4) . ?
C00L C015 1.530(4) . ?
C00M C00Q 1.379(4) . ?
C00N C00T 1.520(4) . ?
C00N C00Y 1.394(4) . ?
C00P C00S 1.376(4) . ?
C00Q C00R 1.372(5) . ?
C00S C00Y 1.372(4) . ?
C00T C017 1.516(5) . ?
C00T C019 1.516(5) . ?
C00U C011 1.531(4) . ?
C00U C016 1.535(4) . ?
C00V C018 1.538(5) . ?
C00V C01A 1.523(4) . ?
